data_7212587
loop_
_publ_author_name
'Thu\'ery, Pierre'
'Masci, Bernardo'

_publ_section_title
;
 Lanthanide--organic assemblies with pyrazinetetracarboxylic and
 benzophenone-3,3&#x2032;,4,4&#x2032;-tetracarboxylic acids
;
_journal_issue 10
_journal_name_full CrystEngComm
_journal_page_first 2982
_journal_paper_doi 10.1039/c002054k
_journal_volume 12
_journal_year 2010
_chemical_formula_sum 'C8 H8 Eu K N2 O12'
_chemical_formula_weight 515.22
_space_group_IT_number 62
_symmetry_cell_setting orthorhombic
_symmetry_space_group_name_Hall '-P 2ac 2n'
_symmetry_space_group_name_H-M 'P n m a'
_atom_sites_solution_hydrogens geom
_atom_sites_solution_primary direct
_atom_sites_solution_secondary difmap
_audit_creation_method SHELXL-97
_cell_angle_alpha 90.00
_cell_angle_beta 90.00
_cell_angle_gamma 90.00
_cell_formula_units_Z 4
_cell_length_a 15.4000(10)
_cell_length_b 6.7287(3)
_cell_length_c 14.2520(10)
_cell_measurement_reflns_used 35649
_cell_measurement_temperature 150(2)
_cell_measurement_theta_max 25.67
_cell_measurement_theta_min 3.60
_cell_volume 1476.82(16)
_computing_cell_refinement 'HKL2000 (Otwinowski & Minor, 1997)'
_computing_data_collection 'COLLECT (Nonius, 1998)'
_computing_data_reduction 'HKL2000 (Otwinowski & Minor, 1997)'
_computing_molecular_graphics 'SHELXTL (Sheldrick, 2008)'
_computing_publication_material 'SHELXTL (Sheldrick, 2008); PLATON (Spek, 2003)'
_computing_structure_refinement 'SHELXL-97 (Sheldrick, 2008)'
_computing_structure_solution 'SHELXS-97 (Sheldrick, 2008)'
_diffrn_ambient_temperature 150(2)
_diffrn_measured_fraction_theta_full 0.990
_diffrn_measured_fraction_theta_max 0.990
_diffrn_measurement_device_type 'Nonius Kappa-CCD area-detector diffractometer'
_diffrn_measurement_method 'two \f and five \w scans with 2\% steps (477 frames)'
_diffrn_radiation_monochromator graphite
_diffrn_radiation_source 'fine-focus sealed tube'
_diffrn_radiation_type MoK\a
_diffrn_radiation_wavelength 0.71073
_diffrn_reflns_av_R_equivalents 0.0191
_diffrn_reflns_av_sigmaI/netI 0.0224
_diffrn_reflns_limit_h_max 18
_diffrn_reflns_limit_h_min -18
_diffrn_reflns_limit_k_max 8
_diffrn_reflns_limit_k_min -8
_diffrn_reflns_limit_l_max 17
_diffrn_reflns_limit_l_min -17
_diffrn_reflns_number 35649
_diffrn_reflns_theta_full 25.67
_diffrn_reflns_theta_max 25.67
_diffrn_reflns_theta_min 3.60
_diffrn_standards_decay_% 0
_diffrn_standards_interval_time 0
_diffrn_standards_number 0
_exptl_absorpt_coefficient_mu 4.598
_exptl_absorpt_correction_T_max 0.759
_exptl_absorpt_correction_T_min 0.543
_exptl_absorpt_correction_type multi-scan
_exptl_absorpt_process_details 'SCALEPACK (Otwinowski & Minor, 1997)'
_exptl_crystal_colour colourless
_exptl_crystal_density_diffrn 2.317
_exptl_crystal_density_method 'not measured'
_exptl_crystal_description needle
_exptl_crystal_F_000 992
_exptl_crystal_size_max 0.15
_exptl_crystal_size_mid 0.08
_exptl_crystal_size_min 0.06
_refine_diff_density_max 2.229
_refine_diff_density_min -2.506
_refine_diff_density_rms 0.258
_refine_ls_extinction_method none
_refine_ls_goodness_of_fit_ref 1.081
_refine_ls_hydrogen_treatment constr
_refine_ls_matrix_type full
_refine_ls_number_parameters 139
_refine_ls_number_reflns 1517
_refine_ls_number_restraints 25
_refine_ls_restrained_S_all 1.107
_refine_ls_R_factor_all 0.0603
_refine_ls_R_factor_gt 0.0546
_refine_ls_shift/su_max 0.001
_refine_ls_shift/su_mean 0.000
_refine_ls_structure_factor_coef Fsqd
_refine_ls_weighting_details 'calc w=1/[\s^2^(Fo^2^)+(0.0812P)^2^+19.8663P] where P=(Fo^2^+2Fc^2^)/3'
_refine_ls_weighting_scheme calc
_refine_ls_wR_factor_gt 0.1448
_refine_ls_wR_factor_ref 0.1489
_reflns_number_gt 1384
_reflns_number_total 1517
_reflns_threshold_expression >2sigma(I)
_cod_data_source_file c002054k.txt
_cod_data_source_block 2
_cod_database_code 7212587

loop_
_symmetry_equiv_pos_as_xyz
'x, y, z'
'-x+1/2, -y, z+1/2'
'-x, y+1/2, -z'
'x+1/2, -y+1/2, -z+1/2'
'-x, -y, -z'
'x-1/2, y, -z-1/2'
'x, -y-1/2, z'
'-x-1/2, y-1/2, z-1/2'

loop_
_atom_site_label
_atom_site_type_symbol
_atom_site_fract_x
_atom_site_fract_y
_atom_site_fract_z
_atom_site_U_iso_or_equiv
_atom_site_adp_type
_atom_site_occupancy
_atom_site_symmetry_multiplicity
_atom_site_calc_flag
_atom_site_refinement_flags
Eu Eu 0.30335(4) 0.2500 0.12359(4) 0.0321(3) Uani 1 2 d S
K K 0.2328(3) 0.2500 -0.1905(2) 0.0564(9) Uani 1 2 d S
O1 O 0.3492(5) 0.2500 -0.0365(6) 0.0306(18) Uani 1 2 d S
O2 O 0.4508(6) 0.2500 -0.1499(6) 0.041(2) Uani 1 2 d S
O3 O 0.3952(7) 0.2500 0.2615(6) 0.045(2) Uani 1 2 d S
O4 O 0.5240(10) 0.2500 0.3331(8) 0.082(4) Uani 1 2 d S
O5 O 0.7100(6) 0.0917(11) 0.2510(7) 0.069(3) Uani 1 1 d .
O6 O 0.6481(5) 0.0863(9) -0.1389(5) 0.0480(18) Uani 1 1 d .
O7 O 0.1949(9) 0.043(3) 0.0599(11) 0.055(4) Uani 1 1 d U
O8 O 0.0880(19) 0.090(4) -0.1001(16) 0.047(6) Uani 0.50 1 d PU
O9 O 0.4044(10) 0.2500 -0.3383(8) 0.070(4) Uani 1 2 d S
H9 H 0.4415 0.1480 -0.3478 0.084 Uiso 1 1 d R
N1 N 0.4666(6) 0.2500 0.0948(6) 0.0208(18) Uani 1 2 d S
N2 N 0.6421(6) 0.2500 0.0635(8) 0.031(2) Uani 1 2 d S
C1 C 0.4967(7) 0.2500 0.0074(7) 0.0184(19) Uani 1 2 d S
C2 C 0.5201(7) 0.2500 0.1674(7) 0.026(2) Uani 1 2 d SD
C3 C 0.6096(8) 0.2500 0.1508(9) 0.033(3) Uani 1 2 d S
C4 C 0.5867(7) 0.2500 -0.0076(7) 0.022(2) Uani 1 2 d S
C5 C 0.4277(7) 0.2500 -0.0683(7) 0.024(2) Uani 1 2 d S
C6 C 0.4773(11) 0.2500 0.2623(7) 0.049(4) Uani 1 2 d SD
C7 C 0.6767(10) 0.2500 0.2272(11) 0.047(4) Uani 1 2 d SU
C8 C 0.6284(8) 0.2500 -0.1041(9) 0.032(3) Uani 1 2 d SU

loop_
_atom_site_aniso_label
_atom_site_aniso_U_11
_atom_site_aniso_U_22
_atom_site_aniso_U_33
_atom_site_aniso_U_23
_atom_site_aniso_U_13
_atom_site_aniso_U_12
Eu 0.0311(4) 0.0196(4) 0.0456(4) 0.000 0.0203(3) 0.000
K 0.079(2) 0.057(2) 0.0325(14) 0.000 -0.0178(15) 0.000
O1 0.025(4) 0.035(5) 0.032(4) 0.000 -0.008(3) 0.000
O2 0.050(5) 0.053(6) 0.019(4) 0.000 0.000(4) 0.000
O3 0.058(6) 0.053(6) 0.024(4) 0.000 0.016(4) 0.000
O4 0.112(9) 0.106(10) 0.029(5) 0.000 -0.013(6) 0.000
O5 0.084(5) 0.033(4) 0.090(5) 0.010(4) -0.064(5) -0.003(4)
O6 0.065(4) 0.019(3) 0.060(4) -0.003(3) 0.040(3) 0.000(3)
O7 0.056(5) 0.051(5) 0.059(5) 0.004(4) 0.004(4) -0.030(4)
O8 0.070(10) 0.045(10) 0.025(8) -0.002(8) -0.014(8) -0.023(9)
O9 0.104(10) 0.067(8) 0.039(5) 0.000 -0.008(6) 0.000
N1 0.025(4) 0.020(4) 0.018(4) 0.000 0.004(3) 0.000
N2 0.019(4) 0.024(5) 0.050(6) 0.000 -0.007(4) 0.000
C1 0.022(5) 0.013(5) 0.021(4) 0.000 -0.001(4) 0.000
C2 0.035(6) 0.023(5) 0.020(5) 0.000 -0.004(4) 0.000
C3 0.038(6) 0.018(5) 0.043(6) 0.000 -0.018(6) 0.000
C4 0.023(5) 0.012(4) 0.030(5) 0.000 0.003(4) 0.000
C5 0.026(5) 0.024(5) 0.023(5) 0.000 -0.004(4) 0.000
C6 0.081(10) 0.048(7) 0.016(5) 0.000 -0.005(6) 0.000
C7 0.045(7) 0.038(7) 0.058(8) 0.000 -0.033(6) 0.000
C8 0.029(5) 0.019(5) 0.048(6) 0.000 0.017(5) 0.000

loop_
_atom_type_symbol
_atom_type_description
_atom_type_scat_dispersion_real
_atom_type_scat_dispersion_imag
_atom_type_scat_source
C C 0.0033 0.0016 'International Tables Vol C Tables 4.2.6.8 and 6.1.1.4'
H H 0.0000 0.0000 'International Tables Vol C Tables 4.2.6.8 and 6.1.1.4'
N N 0.0061 0.0033 'International Tables Vol C Tables 4.2.6.8 and 6.1.1.4'
O O 0.0106 0.0060 'International Tables Vol C Tables 4.2.6.8 and 6.1.1.4'
Eu Eu -0.1578 3.6682 'International Tables Vol C Tables 4.2.6.8 and 6.1.1.4'
K K 0.2009 0.2494 'International Tables Vol C Tables 4.2.6.8 and 6.1.1.4'

loop_
_geom_angle_atom_site_label_1
_geom_angle_atom_site_label_2
_geom_angle_atom_site_label_3
_geom_angle
_geom_angle_site_symmetry_1
_geom_angle_site_symmetry_3
O7 Eu O7 72.5(9) . 7_565
O7 Eu O1 80.9(4) . .
O7 Eu O1 80.9(4) 7_565 .
O7 Eu O6 72.4(5) . 5_655
O7 Eu O6 144.7(5) 7_565 5_655
O1 Eu O6 89.69(16) . 5_655
O7 Eu O6 144.7(5) . 3_655
O7 Eu O6 72.4(5) 7_565 3_655
O1 Eu O6 89.69(16) . 3_655
O6 Eu O6 142.0(4) 5_655 3_655
O7 Eu O3 136.6(4) . .
O7 Eu O3 136.6(4) 7_565 .
O1 Eu O3 127.1(3) . .
O6 Eu O3 75.1(2) 5_655 .
O6 Eu O3 75.1(2) 3_655 .
O7 Eu O5 67.7(4) . 6_556
O7 Eu O5 96.8(4) 7_565 6_556
O1 Eu O5 147.5(2) . 6_556
O6 Eu O5 73.4(2) 5_655 6_556
O6 Eu O5 120.8(2) 3_655 6_556
O3 Eu O5 76.0(3) . 6_556
O7 Eu O5 96.8(4) . 4_455
O7 Eu O5 67.7(4) 7_565 4_455
O1 Eu O5 147.5(2) . 4_455
O6 Eu O5 120.8(2) 5_655 4_455
O6 Eu O5 73.4(2) 3_655 4_455
O3 Eu O5 76.0(3) . 4_455
O5 Eu O5 49.8(3) 6_556 4_455
O7 Eu N1 129.6(4) . .
O7 Eu N1 129.6(4) 7_565 .
O1 Eu N1 63.5(3) . .
O6 Eu N1 72.92(17) 5_655 .
O6 Eu N1 72.92(17) 3_655 .
O3 Eu N1 63.5(3) . .
O5 Eu N1 132.4(3) 6_556 .
O5 Eu N1 132.4(3) 4_455 .
O5 K O5 123.6(5) 5_655 3_655
O5 K O8 94.8(7) 5_655 .
O5 K O8 139.6(7) 3_655 .
O5 K O1 92.44(19) 5_655 .
O5 K O1 92.44(19) 3_655 .
O8 K O1 98.5(5) . .
O5 K O6 63.3(2) 5_655 6
O5 K O6 101.8(2) 3_655 6
O8 K O6 83.3(5) . 6
O1 K O6 155.73(17) . 6
O5 K O6 101.8(2) 5_655 4_454
O5 K O6 63.3(2) 3_655 4_454
O8 K O6 99.8(6) . 4_454
O1 K O6 155.73(17) . 4_454
O6 K O6 43.5(2) 6 4_454
O5 K O9 62.0(2) 5_655 .
O5 K O9 62.0(2) 3_655 .
O8 K O9 155.9(6) . .
O1 K O9 89.3(3) . .
O6 K O9 80.4(3) 6 .
O6 K O9 80.4(3) 4_454 .
O5 K O2 73.9(2) 5_655 .
O5 K O2 73.9(2) 3_655 .
O8 K O2 135.2(6) . .
O1 K O2 41.0(2) . .
O6 K O2 124.9(2) 6 .
O6 K O2 124.9(2) 4_454 .
O9 K O2 48.3(3) . .
C5 O1 Eu 127.8(6) . .
C5 O1 K 108.7(6) . .
Eu O1 K 123.6(3) . .
C5 O2 K 82.8(7) . .
C6 O3 Eu 126.3(7) . .
C7 O5 Eu 93.9(6) . 6_656
C7 O5 K 144.3(9) . 5_655
Eu O5 K 114.4(3) 6_656 5_655
C8 O6 Eu 151.2(8) . 5_655
C8 O6 K 96.0(6) . 6_655
Eu O6 K 106.7(2) 5_655 6_655
K O9 H9 126.0 . .
C2 N1 C1 121.0(9) . .
C2 N1 Eu 119.3(7) . .
C1 N1 Eu 119.7(7) . .
C4 N2 C3 118.0(10) . .
N1 C1 C4 119.3(9) . .
N1 C1 C5 115.0(9) . .
C4 C1 C5 125.7(9) . .
N1 C2 C3 118.8(9) . .
N1 C2 C6 115.4(10) . .
C3 C2 C6 125.8(11) . .
N2 C3 C2 121.7(10) . .
N2 C3 C7 114.5(12) . .
C2 C3 C7 123.8(13) . .
N2 C4 C1 121.2(10) . .
N2 C4 C8 114.9(10) . .
C1 C4 C8 123.8(10) . .
O2 C5 O1 127.5(10) . .
O2 C5 C1 118.5(10) . .
O1 C5 C1 114.0(9) . .
O4 C6 O3 126.1(12) . .
O4 C6 C2 118.4(14) . .
O3 C6 C2 115.5(11) . .
O5 C7 O5 120.0(12) 7_565 .
O5 C7 C3 119.2(6) 7_565 .
O5 C7 C3 119.2(6) . .
O6 C8 O6 124.3(11) . 7_565
O6 C8 C4 117.6(6) . .
O6 C8 C4 117.6(6) 7_565 .

loop_
_geom_bond_atom_site_label_1
_geom_bond_atom_site_label_2
_geom_bond_distance
_geom_bond_site_symmetry_2
Eu O7 2.357(14) .
Eu O7 2.357(14) 7_565
Eu O1 2.388(8) .
Eu O6 2.393(6) 5_655
Eu O6 2.393(6) 3_655
Eu O3 2.422(10) .
Eu O5 2.529(7) 6_556
Eu O5 2.529(7) 4_455
Eu N1 2.547(9) .
K O5 2.609(9) 5_655
K O5 2.609(9) 3_655
K O8 2.79(3) .
K O1 2.834(8) .
K O6 2.972(7) 6
K O6 2.972(7) 4_454
K O9 3.380(15) .
K O2 3.407(11) .
O1 C5 1.292(14) .
O2 C5 1.216(14) .
O3 C6 1.263(19) .
O4 C6 1.239(19) .
O5 C7 1.230(10) .
O5 Eu 2.529(7) 6_656
O5 K 2.609(9) 5_655
O6 C8 1.245(8) .
O6 Eu 2.393(6) 5_655
O6 K 2.971(7) 6_655
O9 H9 0.9034 .
N1 C2 1.323(14) .
N1 C1 1.329(13) .
N2 C4 1.326(15) .
N2 C3 1.341(18) .
C1 C4 1.403(15) .
C1 C5 1.514(14) .
C2 C3 1.398(17) .
C2 C6 1.505(9) .
C3 C7 1.501(16) .
C4 C8 1.517(15) .
C7 O5 1.230(10) 7_565
C8 O6 1.245(8) 7_565
